data_4312829
loop_
_publ_author_name
'Diana M. Stefanescu'
'Holming F. Yuen'
'David S. Glueck'
'James A. Golen'
'Lev N. Zakharov'
'Christopher D. Incarvito'
'Arnold L. Rheingold'

_publ_section_title
;
 Gold(I) Phosphido Complexes: Synthesis, Structure, and Reactivity
;
_journal_name_full 'Inorganic Chemistry'
_journal_page_first 8891
_journal_page_last 8901
_journal_paper_doi 10.1021/ic035006e
_journal_volume 42
_journal_year 2003
_chemical_formula_sum 'C8 H18 Au I2 P'
_chemical_formula_weight 595.96
_chemical_name_systematic
;  
 ?  
;
_space_group_IT_number 2
_symmetry_cell_setting triclinic
_symmetry_space_group_name_Hall '-P 1'
_symmetry_space_group_name_H-M 'P -1'
_atom_sites_solution_hydrogens geom
_atom_sites_solution_primary direct
_atom_sites_solution_secondary difmap
_audit_creation_method SHELXL-97
_cell_angle_alpha 71.0170(10)
_cell_angle_beta 78.5190(10)
_cell_angle_gamma 78.0960(10)
_cell_formula_units_Z 4
_cell_length_a 8.4964(5)
_cell_length_b 11.4786(6)
_cell_length_c 15.7440(9)
_cell_measurement_reflns_used 6814
_cell_measurement_temperature 100(2)
_cell_measurement_theta_max 27.49
_cell_measurement_theta_min 2.48
_cell_volume 1406.21(14)
_computing_cell_refinement 'Bruker SMART'
_computing_data_collection 'Bruker SMART'
_computing_data_reduction 'Bruker SAINT'
_computing_molecular_graphics 'Bruker SHELXTL'
_computing_publication_material 'Bruker SHELXTL'
_computing_structure_refinement 'SHELXL-97 (Sheldrick, 1997)'
_computing_structure_solution 'SHELXS-97 (Sheldrick, 1990)'
_diffrn_ambient_temperature 100(2)
_diffrn_measured_fraction_theta_full 0.956
_diffrn_measured_fraction_theta_max 0.956
_diffrn_measurement_device_type 'CCD area detector'
_diffrn_measurement_method 'phi and omega scans'
_diffrn_radiation_monochromator graphite
_diffrn_radiation_source 'fine-focus sealed tube'
_diffrn_radiation_type MoK\a
_diffrn_radiation_wavelength 0.71073
_diffrn_reflns_av_R_equivalents 0.0201
_diffrn_reflns_av_sigmaI/netI 0.0395
_diffrn_reflns_limit_h_max 11
_diffrn_reflns_limit_h_min -10
_diffrn_reflns_limit_k_max 14
_diffrn_reflns_limit_k_min -9
_diffrn_reflns_limit_l_max 20
_diffrn_reflns_limit_l_min -16
_diffrn_reflns_number 8887
_diffrn_reflns_theta_full 27.49
_diffrn_reflns_theta_max 27.49
_diffrn_reflns_theta_min 1.38
_exptl_absorpt_coefficient_mu 14.926
_exptl_absorpt_correction_T_max 0.3168
_exptl_absorpt_correction_T_min 0.1542
_exptl_absorpt_correction_type empirical
_exptl_crystal_colour Yellow
_exptl_crystal_density_diffrn 2.815
_exptl_crystal_density_meas 0
_exptl_crystal_density_method 'not measured'
_exptl_crystal_description Block
_exptl_crystal_F_000 1064
_exptl_crystal_size_max 0.20
_exptl_crystal_size_mid 0.16
_exptl_crystal_size_min 0.10
_refine_diff_density_max 1.129
_refine_diff_density_min -1.399
_refine_diff_density_rms 0.187
_refine_ls_extinction_method none
_refine_ls_goodness_of_fit_ref 1.029
_refine_ls_hydrogen_treatment mixed
_refine_ls_matrix_type full
_refine_ls_number_parameters 361
_refine_ls_number_reflns 6152
_refine_ls_number_restraints 0
_refine_ls_restrained_S_all 1.029
_refine_ls_R_factor_all 0.0262
_refine_ls_R_factor_gt 0.0229
_refine_ls_shift/su_max 0.004
_refine_ls_shift/su_mean 0.000
_refine_ls_structure_factor_coef Fsqd
_refine_ls_weighting_details 'calc w=1/[\s^2^(Fo^2^)+(0.0102P)^2^+0.0000P] where P=(Fo^2^+2Fc^2^)/3'
_refine_ls_weighting_scheme calc
_refine_ls_wR_factor_gt 0.0489
_refine_ls_wR_factor_ref 0.0498
_reflns_number_gt 5603
_reflns_number_total 6152
_reflns_threshold_expression >2sigma(I)
_cod_data_source_file ic035006esi20030826_015226_4.cif
_cod_data_source_block glu149
_cod_depositor_comments
;
The following automatic conversions were performed:

'_symmetry_cell_setting' value 'Triclinic' changed to 'triclinic'
according to the built-in table from CIF Core dictionary named
'cif_core.dic' version 2.4.1 from 2010-06-29.

Automatic conversion script
Id: cif_fix_values 1646 2011-03-28 12:23:43Z adriana 
;
_cod_database_code 4312829

loop_
_symmetry_equiv_pos_as_xyz
'x, y, z'
'-x, -y, -z'

loop_
_atom_site_label
_atom_site_type_symbol
_atom_site_fract_x
_atom_site_fract_y
_atom_site_fract_z
_atom_site_U_iso_or_equiv
_atom_site_adp_type
_atom_site_occupancy
_atom_site_symmetry_multiplicity
_atom_site_calc_flag
_atom_site_refinement_flags
_atom_site_disorder_assembly
_atom_site_disorder_group
Au1 Au 0.52772(2) 1.712030(16) 0.084283(12) 0.01314(5) Uani 1 1 d . . .
I1 I 0.27621(4) 2.02988(3) 0.08294(2) 0.01817(7) Uani 1 1 d . . .
I2 I 0.77893(3) 1.60467(3) 0.00394(2) 0.01711(7) Uani 1 1 d . . .
P1 P 0.30291(13) 1.80427(11) 0.15482(8) 0.0120(2) Uani 1 1 d . . .
C1 C 0.1165(5) 1.7602(4) 0.1351(3) 0.0166(10) Uani 1 1 d . . .
C2 C -0.0440(6) 1.8256(6) 0.1739(4) 0.0280(13) Uani 1 1 d . . .
C3 C 0.1254(7) 1.6178(5) 0.1745(4) 0.0265(13) Uani 1 1 d . . .
C4 C 0.1284(6) 1.7908(5) 0.0317(4) 0.0208(11) Uani 1 1 d . . .
C5 C 0.3189(5) 1.7867(4) 0.2748(3) 0.0152(10) Uani 1 1 d . . .
C6 C 0.3200(7) 1.6490(5) 0.3303(4) 0.0241(12) Uani 1 1 d . . .
C7 C 0.1861(7) 1.8682(5) 0.3200(4) 0.0223(11) Uani 1 1 d . . .
C8 C 0.4877(6) 1.8208(5) 0.2712(4) 0.0218(11) Uani 1 1 d . . .
Au1' Au 0.55749(2) 1.713545(16) -0.449017(12) 0.01419(5) Uani 1 1 d . . .
I1' I 0.25276(4) 2.00150(3) -0.42534(3) 0.03267(10) Uani 1 1 d . . .
I2' I 0.80421(4) 1.63136(3) -0.54679(2) 0.01883(7) Uani 1 1 d . . .
P1' P 0.35534(14) 1.78420(11) -0.35338(8) 0.0137(2) Uani 1 1 d . . .
C1' C 0.1777(5) 1.6988(4) -0.3225(3) 0.0170(10) Uani 1 1 d . . .
C2' C 0.2440(7) 1.5584(5) -0.2941(4) 0.0233(12) Uani 1 1 d . . .
C3' C 0.0506(7) 1.7314(7) -0.2467(4) 0.0310(14) Uani 1 1 d . . .
C4' C 0.1012(7) 1.7274(6) -0.4088(4) 0.0315(14) Uani 1 1 d . . .
C5' C 0.4395(6) 1.7922(5) -0.2542(3) 0.0212(11) Uani 1 1 d . . .
C6' C 0.4840(9) 1.6595(6) -0.1954(5) 0.0324(15) Uani 1 1 d . . .
C7' C 0.3281(8) 1.8708(6) -0.1980(4) 0.0322(14) Uani 1 1 d . . .
C8' C 0.5973(7) 1.8500(6) -0.2944(4) 0.0263(12) Uani 1 1 d . . .
H2A H -0.051(6) 1.905(5) 0.154(4) 0.021(15) Uiso 1 1 d . . .
H2B H -0.081(8) 1.795(6) 0.250(5) 0.08(2) Uiso 1 1 d . . .
H2C H -0.132(5) 1.806(4) 0.151(3) 0.006(11) Uiso 1 1 d . . .
H3A H 0.235(7) 1.567(5) 0.152(4) 0.032(16) Uiso 1 1 d . . .
H3B H 0.111(5) 1.590(4) 0.235(4) 0.015(13) Uiso 1 1 d . . .
H3C H 0.047(5) 1.598(4) 0.151(3) 0.007(12) Uiso 1 1 d . . .
H4A H 0.226(6) 1.746(5) 0.002(4) 0.024(14) Uiso 1 1 d . . .
H4B H 0.108(6) 1.875(5) 0.005(4) 0.031(16) Uiso 1 1 d . . .
H4C H 0.043(6) 1.763(5) 0.017(3) 0.020(14) Uiso 1 1 d . . .
H6A H 0.211(6) 1.630(4) 0.341(3) 0.016(13) Uiso 1 1 d . . .
H6B H 0.397(5) 1.593(4) 0.298(3) 0.011(12) Uiso 1 1 d . . .
H6C H 0.357(6) 1.635(4) 0.391(4) 0.018(13) Uiso 1 1 d . . .
H7A H 0.229(7) 1.860(5) 0.384(4) 0.047(18) Uiso 1 1 d . . .
H7B H 0.093(7) 1.840(5) 0.337(4) 0.034(17) Uiso 1 1 d . . .
H7C H 0.176(8) 1.956(6) 0.286(5) 0.07(2) Uiso 1 1 d . . .
H8A H 0.490(8) 1.902(7) 0.247(5) 0.07(2) Uiso 1 1 d . . .
H8B H 0.500(6) 1.811(5) 0.334(4) 0.032(16) Uiso 1 1 d . . .
H8C H 0.583(6) 1.744(5) 0.253(4) 0.025(14) Uiso 1 1 d . . .
H2'A H 0.292(7) 1.532(5) -0.240(4) 0.046(19) Uiso 1 1 d . . .
H2'B H 0.153(6) 1.518(5) -0.290(3) 0.021(14) Uiso 1 1 d . . .
H2'C H 0.328(6) 1.535(5) -0.340(4) 0.029(15) Uiso 1 1 d . . .
H3'A H 0.024(7) 1.820(6) -0.264(4) 0.045(19) Uiso 1 1 d . . .
H3'B H 0.106(6) 1.706(5) -0.200(4) 0.019(14) Uiso 1 1 d . . .
H3'C H -0.047(7) 1.686(5) -0.236(4) 0.040(17) Uiso 1 1 d . . .
H4'A H 0.176(7) 1.715(5) -0.459(4) 0.035(17) Uiso 1 1 d . . .
H4'B H 0.057(6) 1.807(5) -0.434(4) 0.020(14) Uiso 1 1 d . . .
H4'C H 0.016(8) 1.659(6) -0.401(5) 0.07(2) Uiso 1 1 d . . .
H6'A H 0.540(6) 1.604(5) -0.224(4) 0.016(14) Uiso 1 1 d . . .
H6'B H 0.385(7) 1.618(5) -0.160(4) 0.041(18) Uiso 1 1 d . . .
H6'C H 0.541(7) 1.659(6) -0.163(4) 0.04(2) Uiso 1 1 d . . .
H7'A H 0.285(6) 1.966(5) -0.236(4) 0.035(16) Uiso 1 1 d . . .
H7'B H 0.238(8) 1.829(6) -0.189(4) 0.06(2) Uiso 1 1 d . . .
H7'C H 0.374(7) 1.866(5) -0.156(4) 0.034(19) Uiso 1 1 d . . .
H8'A H 0.649(6) 1.860(5) -0.242(4) 0.036(17) Uiso 1 1 d . . .
H8'B H 0.679(5) 1.806(4) -0.328(3) 0.011(12) Uiso 1 1 d . . .
H8'C H 0.584(5) 1.933(4) -0.333(3) 0.011(12) Uiso 1 1 d . . .

loop_
_atom_site_aniso_label
_atom_site_aniso_U_11
_atom_site_aniso_U_22
_atom_site_aniso_U_33
_atom_site_aniso_U_23
_atom_site_aniso_U_13
_atom_site_aniso_U_12
Au1 0.01094(9) 0.01330(9) 0.01291(10) -0.00294(7) 0.00093(7) -0.00096(7)
I1 0.02000(15) 0.01231(15) 0.01692(16) 0.00137(12) -0.00112(12) -0.00167(12)
I2 0.01361(14) 0.01877(16) 0.01696(16) -0.00663(12) 0.00135(12) 0.00064(12)
P1 0.0105(5) 0.0120(6) 0.0111(6) -0.0017(5) 0.0010(4) -0.0016(4)
C1 0.014(2) 0.016(2) 0.018(3) 0.0002(19) -0.0029(19) -0.0057(18)
C2 0.012(3) 0.031(3) 0.036(4) -0.009(3) 0.004(2) -0.003(2)
C3 0.027(3) 0.019(3) 0.030(3) 0.004(2) -0.006(3) -0.012(2)
C4 0.019(3) 0.023(3) 0.018(3) -0.001(2) -0.008(2) -0.002(2)
C5 0.018(2) 0.013(2) 0.011(2) -0.0011(18) -0.0009(19) -0.0014(18)
C6 0.032(3) 0.018(3) 0.016(3) 0.001(2) -0.004(2) -0.001(2)
C7 0.025(3) 0.023(3) 0.017(3) -0.008(2) 0.002(2) -0.001(2)
C8 0.023(3) 0.022(3) 0.023(3) -0.006(2) -0.009(2) -0.004(2)
Au1' 0.01376(9) 0.01369(9) 0.01320(10) -0.00383(7) 0.00051(7) -0.00048(7)
I1' 0.02918(19) 0.01709(18) 0.0305(2) 0.00661(14) 0.00999(15) 0.00710(14)
I2' 0.01728(15) 0.01788(16) 0.01815(17) -0.00623(12) 0.00213(12) 0.00125(12)
P1' 0.0136(6) 0.0123(6) 0.0119(6) -0.0019(5) 0.0016(5) -0.0005(5)
C1' 0.013(2) 0.022(3) 0.015(3) -0.003(2) -0.0047(19) -0.0017(19)
C2' 0.026(3) 0.022(3) 0.024(3) -0.007(2) -0.001(2) -0.009(2)
C3' 0.020(3) 0.044(4) 0.030(4) -0.015(3) 0.003(3) -0.006(3)
C4' 0.029(3) 0.041(4) 0.021(3) -0.004(3) -0.009(3) -0.003(3)
C5' 0.027(3) 0.018(3) 0.019(3) -0.005(2) 0.001(2) -0.008(2)
C6' 0.044(4) 0.030(3) 0.030(4) -0.003(3) -0.023(3) -0.009(3)
C7' 0.033(3) 0.042(4) 0.029(4) -0.022(3) 0.009(3) -0.018(3)
C8' 0.027(3) 0.031(3) 0.027(3) -0.017(3) 0.005(2) -0.012(2)

loop_
_atom_type_symbol
_atom_type_description
_atom_type_scat_dispersion_real
_atom_type_scat_dispersion_imag
_atom_type_scat_source
C C 0.0033 0.0016 'International Tables Vol C Tables 4.2.6.8 and 6.1.1.4'
H H 0.0000 0.0000 'International Tables Vol C Tables 4.2.6.8 and 6.1.1.4'
P P 0.1023 0.0942 'International Tables Vol C Tables 4.2.6.8 and 6.1.1.4'
I I -0.4742 1.8119 'International Tables Vol C Tables 4.2.6.8 and 6.1.1.4'
Au Au -2.0133 8.8022 'International Tables Vol C Tables 4.2.6.8 and 6.1.1.4'

loop_
_geom_angle_atom_site_label_1
_geom_angle_atom_site_label_2
_geom_angle_atom_site_label_3
_geom_angle
_geom_angle_site_symmetry_1
_geom_angle_site_symmetry_3
_geom_angle_publ_flag
P1 Au1 I2 178.85(3) . . ?
C5 P1 C1 116.3(2) . . ?
C5 P1 Au1 112.72(15) . . ?
C1 P1 Au1 110.51(17) . . ?
C5 P1 I1 103.43(15) . . ?
C1 P1 I1 104.27(15) . . ?
Au1 P1 I1 108.75(4) . . ?
C2 C1 C4 110.6(4) . . ?
C2 C1 C3 110.2(4) . . ?
C4 C1 C3 106.7(5) . . ?
C2 C1 P1 114.9(4) . . ?
C4 C1 P1 105.8(3) . . ?
C3 C1 P1 108.3(3) . . ?
C1 C2 H2A 112(3) . . ?
C1 C2 H2B 118(3) . . ?
H2A C2 H2B 110(5) . . ?
C1 C2 H2C 107(3) . . ?
H2A C2 H2C 106(4) . . ?
H2B C2 H2C 103(4) . . ?
C1 C3 H3A 114(3) . . ?
C1 C3 H3B 114(3) . . ?
H3A C3 H3B 107(4) . . ?
C1 C3 H3C 105(3) . . ?
H3A C3 H3C 105(4) . . ?
H3B C3 H3C 112(4) . . ?
C1 C4 H4A 115(3) . . ?
C1 C4 H4B 111(4) . . ?
H4A C4 H4B 115(4) . . ?
C1 C4 H4C 110(3) . . ?
H4A C4 H4C 102(4) . . ?
H4B C4 H4C 102(4) . . ?
C7 C5 C6 109.7(4) . . ?
C7 C5 C8 110.2(4) . . ?
C6 C5 C8 107.9(4) . . ?
C7 C5 P1 114.9(3) . . ?
C6 C5 P1 108.9(4) . . ?
C8 C5 P1 104.9(3) . . ?
C5 C6 H6A 109(3) . . ?
C5 C6 H6B 111(3) . . ?
H6A C6 H6B 111(4) . . ?
C5 C6 H6C 109(3) . . ?
H6A C6 H6C 110(4) . . ?
H6B C6 H6C 108(4) . . ?
C5 C7 H7A 104(3) . . ?
C5 C7 H7B 114(4) . . ?
H7A C7 H7B 105(5) . . ?
C5 C7 H7C 114(4) . . ?
H7A C7 H7C 106(5) . . ?
H7B C7 H7C 113(5) . . ?
C5 C8 H8A 112(4) . . ?
C5 C8 H8B 107(3) . . ?
H8A C8 H8B 100(5) . . ?
C5 C8 H8C 107(3) . . ?
H8A C8 H8C 125(5) . . ?
H8B C8 H8C 104(4) . . ?
P1' Au1' I2' 174.64(3) . . ?
C1' P1' C5' 114.7(2) . . ?
C1' P1' Au1' 113.20(17) . . ?
C5' P1' Au1' 109.67(16) . . ?
C1' P1' I1' 106.22(15) . . ?
C5' P1' I1' 102.80(16) . . ?
Au1' P1' I1' 109.56(5) . . ?
C3' C1' C4' 110.5(4) . . ?
C3' C1' C2' 110.1(4) . . ?
C4' C1' C2' 107.2(5) . . ?
C3' C1' P1' 114.0(4) . . ?
C4' C1' P1' 107.4(4) . . ?
C2' C1' P1' 107.3(3) . . ?
C1' C2' H2'A 113(4) . . ?
C1' C2' H2'B 105(3) . . ?
H2'A C2' H2'B 114(5) . . ?
C1' C2' H2'C 112(3) . . ?
H2'A C2' H2'C 106(5) . . ?
H2'B C2' H2'C 107(4) . . ?
C1' C3' H3'A 107(4) . . ?
C1' C3' H3'B 102(3) . . ?
H3'A C3' H3'B 110(5) . . ?
C1' C3' H3'C 110(3) . . ?
H3'A C3' H3'C 114(5) . . ?
H3'B C3' H3'C 113(4) . . ?
C1' C4' H4'A 114(4) . . ?
C1' C4' H4'B 118(4) . . ?
H4'A C4' H4'B 99(5) . . ?
C1' C4' H4'C 112(4) . . ?
H4'A C4' H4'C 101(5) . . ?
H4'B C4' H4'C 112(5) . . ?
C6' C5' C7' 110.7(5) . . ?
C6' C5' C8' 108.5(5) . . ?
C7' C5' C8' 108.5(5) . . ?
C6' C5' P1' 107.6(4) . . ?
C7' C5' P1' 115.2(4) . . ?
C8' C5' P1' 106.0(4) . . ?
C5' C6' H6'A 117(3) . . ?
C5' C6' H6'B 113(3) . . ?
H6'A C6' H6'B 103(5) . . ?
C5' C6' H6'C 109(5) . . ?
H6'A C6' H6'C 104(6) . . ?
H6'B C6' H6'C 111(6) . . ?
C5' C7' H7'A 115(3) . . ?
C5' C7' H7'B 94(4) . . ?
H7'A C7' H7'B 104(5) . . ?
C5' C7' H7'C 108(4) . . ?
H7'A C7' H7'C 114(5) . . ?
H7'B C7' H7'C 121(6) . . ?
C5' C8' H8'A 110(3) . . ?
C5' C8' H8'B 116(3) . . ?
H8'A C8' H8'B 108(4) . . ?
C5' C8' H8'C 116(3) . . ?
H8'A C8' H8'C 101(4) . . ?
H8'B C8' H8'C 105(4) . . ?

loop_
_geom_bond_atom_site_label_1
_geom_bond_atom_site_label_2
_geom_bond_distance
_geom_bond_site_symmetry_2
_geom_bond_publ_flag
Au1 P1 2.2559(12) . ?
Au1 I2 2.5551(4) . ?
I1 P1 2.4478(12) . ?
P1 C5 1.863(5) . ?
P1 C1 1.868(5) . ?
C1 C2 1.530(7) . ?
C1 C4 1.536(7) . ?
C1 C3 1.539(7) . ?
C2 H2A 0.86(5) . ?
C2 H2B 1.13(7) . ?
C2 H2C 0.98(5) . ?
C3 H3A 1.05(6) . ?
C3 H3B 0.90(5) . ?
C3 H3C 0.92(5) . ?
C4 H4A 1.00(5) . ?
C4 H4B 0.91(5) . ?
C4 H4C 0.94(5) . ?
C5 C7 1.527(7) . ?
C5 C6 1.536(6) . ?
C5 C8 1.548(7) . ?
C6 H6A 0.97(5) . ?
C6 H6B 1.00(5) . ?
C6 H6C 1.01(5) . ?
C7 H7A 1.10(7) . ?
C7 H7B 0.88(6) . ?
C7 H7C 0.97(7) . ?
C8 H8A 0.89(7) . ?
C8 H8B 0.98(6) . ?
C8 H8C 1.14(5) . ?
Au1' P1' 2.2506(12) . ?
Au1' I2' 2.5491(4) . ?
I1' P1' 2.4337(12) . ?
P1' C1' 1.867(5) . ?
P1' C5' 1.876(5) . ?
C1' C3' 1.529(7) . ?
C1' C4' 1.534(7) . ?
C1' C2' 1.540(7) . ?
C2' H2'A 0.95(6) . ?
C2' H2'B 0.95(5) . ?
C2' H2'C 0.97(6) . ?
C3' H3'A 0.95(6) . ?
C3' H3'B 0.88(5) . ?
C3' H3'C 1.03(6) . ?
C4' H4'A 0.93(6) . ?
C4' H4'B 0.90(5) . ?
C4' H4'C 1.14(7) . ?
C5' C6' 1.518(7) . ?
C5' C7' 1.526(8) . ?
C5' C8' 1.548(7) . ?
C6' H6'A 0.91(5) . ?
C6' H6'B 1.03(6) . ?
C6' H6'C 0.76(6) . ?
C7' H7'A 1.08(5) . ?
C7' H7'B 0.95(7) . ?
C7' H7'C 0.82(6) . ?
C8' H8'A 1.06(6) . ?
C8' H8'B 0.95(5) . ?
C8' H8'C 0.95(4) . ?
